data_7041293
loop_
_publ_author_name
'Zhou, Xinhui'
'Chen, Qianqian'
'Liu, Baolin'
'Li, Liang'
'Yang, Tao'
'Huang, Wei'

_publ_section_title
;
 Syntheses, structures and magnetic properties of nine coordination
 polymers based on terphenyl-tetracarboxylic acid ligands.
;
_journal_issue 2
_journal_name_full 'Dalton transactions (Cambridge, England : 2003)'
_journal_page_first 430
_journal_page_last 444
_journal_paper_doi 10.1039/c6dt04270h
_journal_volume 46
_journal_year 2017
_chemical_formula_sum 'C49 H45 N Ni4 O25'
_chemical_formula_weight 1282.70
_chemical_name_systematic
; 
 ? 
;
_space_group_IT_number 2
_symmetry_cell_setting triclinic
_symmetry_space_group_name_Hall '-P 1'
_symmetry_space_group_name_H-M 'P -1'
_atom_sites_solution_hydrogens geom
_atom_sites_solution_primary direct
_atom_sites_solution_secondary difmap
_audit_creation_method SHELXL-97
_audit_update_record
;
2016-04-19 deposited with the CCDC.
2016-11-30 downloaded from the CCDC.
;
_cell_angle_alpha 92.575(11)
_cell_angle_beta 109.114(11)
_cell_angle_gamma 109.752(12)
_cell_formula_units_Z 1
_cell_length_a 10.282(5)
_cell_length_b 11.261(5)
_cell_length_c 12.171(4)
_cell_measurement_reflns_used 1904
_cell_measurement_temperature 293(2)
_cell_measurement_theta_max 20.3
_cell_measurement_theta_min 2.1
_cell_volume 1233.9(9)
_computing_cell_refinement SMART
_computing_data_collection 'SMART (Bruker, 2000)'
_computing_data_reduction 'SAINT (Bruker, 2000)'
_computing_molecular_graphics SHELXTL
_computing_publication_material SHELXTL
_computing_structure_refinement SHELXTL
_computing_structure_solution 'SHELXTL (Bruker, 2000)'
_diffrn_ambient_temperature 293(2)
_diffrn_measured_fraction_theta_full 0.986
_diffrn_measured_fraction_theta_max 0.986
_diffrn_measurement_device_type 'Bruker Smart Aepex CCD'
_diffrn_measurement_method 'phi and omega scans'
_diffrn_radiation_monochromator graphite
_diffrn_radiation_source 'fine-focus sealed tube'
_diffrn_radiation_type MoK\a
_diffrn_radiation_wavelength 0.71073
_diffrn_reflns_av_R_equivalents 0.0522
_diffrn_reflns_av_sigmaI/netI 0.1142
_diffrn_reflns_limit_h_max 9
_diffrn_reflns_limit_h_min -12
_diffrn_reflns_limit_k_max 13
_diffrn_reflns_limit_k_min -11
_diffrn_reflns_limit_l_max 14
_diffrn_reflns_limit_l_min -13
_diffrn_reflns_number 7261
_diffrn_reflns_theta_full 25.00
_diffrn_reflns_theta_max 25.00
_diffrn_reflns_theta_min 2.26
_exptl_absorpt_coefficient_mu 1.597
_exptl_absorpt_correction_T_max 0.8566
_exptl_absorpt_correction_T_min 0.8315
_exptl_absorpt_correction_type multi-scan
_exptl_absorpt_process_details 'SADABS; Bruker, 2000'
_exptl_crystal_colour green
_exptl_crystal_density_diffrn 1.726
_exptl_crystal_density_method 'not measured'
_exptl_crystal_description block
_exptl_crystal_F_000 658
_exptl_crystal_size_max 0.12
_exptl_crystal_size_mid 0.11
_exptl_crystal_size_min 0.10
_refine_diff_density_max 0.815
_refine_diff_density_min -0.675
_refine_diff_density_rms 0.123
_refine_ls_extinction_method none
_refine_ls_goodness_of_fit_ref 1.022
_refine_ls_hydrogen_treatment constr
_refine_ls_matrix_type full
_refine_ls_number_parameters 382
_refine_ls_number_reflns 4292
_refine_ls_number_restraints 44
_refine_ls_restrained_S_all 1.024
_refine_ls_R_factor_all 0.1066
_refine_ls_R_factor_gt 0.0557
_refine_ls_shift/su_max 0.000
_refine_ls_shift/su_mean 0.000
_refine_ls_structure_factor_coef Fsqd
_refine_ls_weighting_details 'calc w=1/[\s^2^(Fo^2^)+(0.0462P)^2^+2.0845P] where P=(Fo^2^+2Fc^2^)/3'
_refine_ls_weighting_scheme calc
_refine_ls_wR_factor_gt 0.1097
_refine_ls_wR_factor_ref 0.1302
_reflns_number_gt 2766
_reflns_number_total 4292
_reflns_threshold_expression >2sigma(I)
_cod_data_source_file c6dt04270h2.cif
_cod_data_source_block 9
_cod_depositor_comments
;
The following automatic conversions were performed:

'_symmetry_cell_setting' value 'Triclinic' changed to 'triclinic'
according to
/usr/data/users/saulius/crontab/automatic-downloads/rss-feeds/RSC/lib/dictionaries/cif_core.dic
dictionary named 'cif_core.dic' version 2.4.2 from 2011-04-26.

Automatic conversion script
Id: cif_fix_values 4268 2015-11-12 08:31:59Z antanas 

 Adding full bibliography for 7041290--7041299.cif.
;
_cod_original_cell_volume 1233.8(9)
_cod_original_sg_symbol_H-M P-1
_cod_database_code 7041293

loop_
_symmetry_equiv_pos_as_xyz
'x, y, z'
'-x, -y, -z'

loop_
_atom_site_label
_atom_site_type_symbol
_atom_site_fract_x
_atom_site_fract_y
_atom_site_fract_z
_atom_site_U_iso_or_equiv
_atom_site_adp_type
_atom_site_occupancy
_atom_site_symmetry_multiplicity
_atom_site_calc_flag
_atom_site_refinement_flags
_atom_site_disorder_assembly
_atom_site_disorder_group
Ni1 Ni 0.5000 0.5000 0.5000 0.0141(3) Uani 1 2 d S . .
Ni2 Ni 0.79181(8) 0.52637(7) 0.70290(7) 0.0123(2) Uani 1 1 d . . .
Ni3 Ni 1.0000 0.5000 1.0000 0.0172(3) Uani 1 2 d S . .
C1 C 1.5222(7) 1.4488(6) 0.7688(6) 0.0211(16) Uani 1 1 d . . .
C2 C 1.3689(7) 1.3614(6) 0.7518(6) 0.0192(15) Uani 1 1 d . . .
C3 C 1.3146(7) 1.3742(7) 0.8418(6) 0.0244(16) Uani 1 1 d . . .
H3 H 1.3735 1.4372 0.9084 0.029 Uiso 1 1 calc R . .
C4 C 1.1767(7) 1.2952(6) 0.8323(6) 0.0236(16) Uani 1 1 d . . .
H4 H 1.1426 1.3055 0.8927 0.028 Uiso 1 1 calc R . .
C5 C 1.2813(7) 1.2648(6) 0.6560(6) 0.0213(15) Uani 1 1 d . . .
H5 H 1.3163 1.2543 0.5962 0.026 Uiso 1 1 calc R . .
C6 C 1.1421(7) 1.1833(6) 0.6472(6) 0.0231(16) Uani 1 1 d . . .
H6 H 1.0860 1.1173 0.5825 0.028 Uiso 1 1 calc R . .
C7 C 1.0840(6) 1.1980(6) 0.7330(5) 0.0157(14) Uani 1 1 d . . .
C8 C 0.9318(6) 1.1120(6) 0.7213(5) 0.0160(14) Uani 1 1 d . . .
C9 C 0.8879(7) 0.9797(6) 0.6896(5) 0.0171(14) Uani 1 1 d . . .
H9 H 0.9565 0.9478 0.6794 0.021 Uiso 1 1 calc R . .
C10 C 0.7462(6) 0.8934(6) 0.6724(5) 0.0144(14) Uani 1 1 d . . .
C11 C 0.7117(6) 0.7524(6) 0.6425(5) 0.0159(14) Uani 1 1 d . . .
C12 C 0.8239(6) 1.1566(6) 0.7359(5) 0.0140(14) Uani 1 1 d . . .
C13 C 0.8502(6) 1.2946(6) 0.7752(6) 0.0144(14) Uani 1 1 d . . .
C14 C 0.6825(7) 1.0709(6) 0.7152(5) 0.0175(14) Uani 1 1 d . . .
H14 H 0.6122 1.1027 0.7216 0.021 Uiso 1 1 calc R . .
C15 C 0.6400(6) 0.9396(6) 0.6853(5) 0.0156(14) Uani 1 1 d . . .
C16 C 0.4873(7) 0.8560(6) 0.6703(6) 0.0171(14) Uani 1 1 d . . .
C17 C 0.4573(7) 0.7627(6) 0.7376(6) 0.0226(16) Uani 1 1 d . . .
H17 H 0.5355 0.7495 0.7936 0.027 Uiso 1 1 calc R . .
C18 C 0.3118(7) 0.6876(6) 0.7234(6) 0.0232(16) Uani 1 1 d . . .
H18 H 0.2932 0.6249 0.7694 0.028 Uiso 1 1 calc R . .
C19 C 0.3688(7) 0.8746(7) 0.5868(6) 0.0299(18) Uani 1 1 d . . .
H19 H 0.3873 0.9386 0.5419 0.036 Uiso 1 1 calc R . .
C20 C 0.2244(7) 0.7991(7) 0.5702(6) 0.0331(19) Uani 1 1 d . . .
H20 H 0.1465 0.8101 0.5117 0.040 Uiso 1 1 calc R . .
C21 C 0.1942(7) 0.7076(6) 0.6392(6) 0.0208(15) Uani 1 1 d . . .
C22 C 0.0371(7) 0.6303(6) 0.6220(6) 0.0204(15) Uani 1 1 d . . .
O1 O 1.6062(5) 1.5019(6) 0.8720(4) 0.0462(16) Uani 1 1 d . . .
O2 O 1.5655(4) 1.4623(4) 0.6821(4) 0.0171(10) Uani 1 1 d . . .
O3 O 0.5896(4) 0.6876(4) 0.5622(4) 0.0169(10) Uani 1 1 d . . .
O4 O 0.8084(4) 0.7112(4) 0.6981(4) 0.0198(10) Uani 1 1 d . . .
O5 O 0.9265(5) 1.3399(4) 0.8816(4) 0.0291(12) Uani 1 1 d . . .
O6 O 0.7848(5) 1.3468(4) 0.7003(4) 0.0257(11) Uani 1 1 d . . .
O7 O -0.0592(5) 0.6175(5) 0.5199(4) 0.0336(13) Uani 1 1 d . . .
O8 O 0.0068(4) 0.5855(4) 0.7067(4) 0.0201(11) Uani 1 1 d . . .
O9 O 0.6970(4) 0.4832(4) 0.5193(3) 0.0176(10) Uani 1 1 d . . .
H9A H 0.7236 0.4193 0.5265 0.021 Uiso 1 1 d R . .
H9B H 0.7379 0.5278 0.4767 0.021 Uiso 1 1 d R . .
O10 O 0.8678(4) 0.5813(4) 0.8855(3) 0.0178(10) Uani 1 1 d . . .
H10A H 0.9236 0.6488 0.9365 0.021 Uiso 1 1 d R . .
H10B H 0.7804 0.5619 0.8855 0.021 Uiso 1 1 d R . .
O11 O 1.1641(5) 0.5909(5) 0.9382(4) 0.0306(12) Uani 1 1 d . . .
H11A H 1.2445 0.5890 0.9345 0.037 Uiso 1 1 d R . .
H11B H 1.1098 0.5936 0.8694 0.037 Uiso 1 1 d R . .
O12 O 0.9899(9) 0.8481(7) 0.9443(7) 0.118(3) Uani 1 1 d . . .
H12A H 1.0515 0.8968 0.9176 0.141 Uiso 1 1 d R . .
H12B H 0.9172 0.8725 0.9296 0.141 Uiso 1 1 d R . .
O13 O 0.7302(13) 1.1549(11) 0.0106(12) 0.085(5) Uani 0.50 1 d PDU A -1
N1 N 0.4676(11) 1.0208(14) -0.0265(16) 0.076(6) Uani 0.50 1 d PDU A -1
C23 C 0.6454(14) 0.9436(14) 0.0930(15) 0.129(7) Uani 0.75 1 d PDU A -1
H23A H 0.7114 0.9099 0.0727 0.155 Uiso 0.50 1 d PR A -1
H23B H 0.6914 0.9809 0.1763 0.155 Uiso 0.50 1 d PR A -1
H23C H 0.7385 1.0121 0.1072 0.155 Uiso 0.25 1 d PR A -1
H23D H 0.6358 0.9263 0.1671 0.155 Uiso 0.25 1 d PR A -1
H23E H 0.6417 0.8680 0.0502 0.155 Uiso 0.25 1 d PR A -1
C24 C 0.5287(15) 0.8558(12) 0.0742(15) 0.103(6) Uani 0.75 1 d PDU A -1
H24A H 0.5195 0.8344 0.1483 0.123 Uiso 0.50 1 d PR A -1
H24B H 0.5209 0.7801 0.0272 0.123 Uiso 0.50 1 d PR A -1
H24C H 0.4280 0.7972 0.0527 0.123 Uiso 0.25 1 d PR A -1
H24D H 0.5815 0.8173 0.0418 0.123 Uiso 0.25 1 d PR A -1
H24E H 0.5756 0.8756 0.1587 0.123 Uiso 0.25 1 d PR A -1
C25 C 0.6245(11) 1.0489(15) 0.018(2) 0.072(8) Uani 0.50 1 d PDU A -1
C26 C 0.406(3) 0.908(2) 0.006(2) 0.064(6) Uani 0.50 1 d PU A -1
H26A H 0.3349 0.8456 -0.0632 0.077 Uiso 0.50 1 calc PR A -1
H26B H 0.3543 0.9201 0.0569 0.077 Uiso 0.50 1 calc PR A -1

loop_
_atom_site_aniso_label
_atom_site_aniso_U_11
_atom_site_aniso_U_22
_atom_site_aniso_U_33
_atom_site_aniso_U_23
_atom_site_aniso_U_13
_atom_site_aniso_U_12
Ni1 0.0112(6) 0.0081(6) 0.0179(7) -0.0013(5) 0.0036(5) -0.0003(5)
Ni2 0.0117(4) 0.0075(4) 0.0155(5) 0.0014(3) 0.0046(3) 0.0015(3)
Ni3 0.0172(6) 0.0133(7) 0.0163(7) -0.0023(5) 0.0034(5) 0.0033(5)
C1 0.018(3) 0.021(4) 0.021(4) 0.002(3) 0.007(3) 0.004(3)
C2 0.015(3) 0.015(4) 0.029(4) 0.006(3) 0.009(3) 0.004(3)
C3 0.016(3) 0.026(4) 0.024(4) -0.008(3) 0.008(3) -0.001(3)
C4 0.023(4) 0.021(4) 0.027(4) 0.001(3) 0.016(3) 0.003(3)
C5 0.022(4) 0.021(4) 0.019(4) -0.002(3) 0.013(3) 0.002(3)
C6 0.019(3) 0.020(4) 0.020(4) -0.004(3) 0.005(3) -0.002(3)
C7 0.017(3) 0.008(3) 0.021(4) 0.000(3) 0.008(3) 0.003(3)
C8 0.017(3) 0.013(3) 0.015(4) 0.000(3) 0.005(3) 0.002(3)
C9 0.020(3) 0.013(3) 0.019(4) -0.002(3) 0.009(3) 0.006(3)
C10 0.017(3) 0.015(3) 0.010(3) 0.002(3) 0.005(3) 0.006(3)
C11 0.015(3) 0.013(3) 0.017(4) 0.002(3) 0.010(3) -0.001(3)
C12 0.016(3) 0.014(3) 0.011(3) 0.003(3) 0.004(3) 0.004(3)
C13 0.015(3) 0.015(3) 0.015(4) 0.004(3) 0.009(3) 0.004(3)
C14 0.017(3) 0.014(4) 0.024(4) 0.002(3) 0.008(3) 0.008(3)
C15 0.014(3) 0.013(3) 0.017(4) 0.000(3) 0.005(3) 0.002(3)
C16 0.015(3) 0.013(3) 0.021(4) -0.002(3) 0.009(3) 0.002(3)
C17 0.015(3) 0.023(4) 0.029(4) 0.006(3) 0.008(3) 0.005(3)
C18 0.022(4) 0.021(4) 0.026(4) 0.011(3) 0.013(3) 0.004(3)
C19 0.023(4) 0.037(5) 0.033(5) 0.025(4) 0.014(3) 0.009(3)
C20 0.017(4) 0.044(5) 0.029(5) 0.015(4) 0.000(3) 0.008(3)
C21 0.017(3) 0.023(4) 0.021(4) 0.004(3) 0.008(3) 0.005(3)
C22 0.016(3) 0.021(4) 0.026(4) 0.004(3) 0.009(3) 0.007(3)
O1 0.018(3) 0.076(4) 0.024(3) -0.009(3) 0.011(2) -0.009(3)
O2 0.009(2) 0.021(3) 0.019(3) 0.004(2) 0.0075(18) 0.0003(19)
O3 0.014(2) 0.010(2) 0.020(3) -0.0032(19) 0.0031(19) 0.0000(18)
O4 0.019(2) 0.009(2) 0.026(3) 0.004(2) 0.001(2) 0.0056(19)
O5 0.040(3) 0.020(3) 0.020(3) -0.009(2) -0.002(2) 0.017(2)
O6 0.037(3) 0.013(2) 0.021(3) 0.000(2) 0.001(2) 0.010(2)
O7 0.017(2) 0.051(4) 0.024(3) 0.014(2) 0.006(2) 0.002(2)
O8 0.013(2) 0.031(3) 0.018(3) 0.006(2) 0.0100(19) 0.006(2)
O9 0.018(2) 0.015(2) 0.023(3) 0.006(2) 0.0113(19) 0.0049(19)
O10 0.012(2) 0.015(2) 0.018(3) -0.0041(19) 0.0010(18) -0.0002(18)
O11 0.020(2) 0.041(3) 0.031(3) 0.014(2) 0.009(2) 0.009(2)
O12 0.126(7) 0.059(5) 0.103(7) 0.039(5) -0.005(5) -0.001(5)
O13 0.092(8) 0.076(8) 0.083(8) 0.007(6) 0.028(7) 0.030(7)
N1 0.062(9) 0.083(10) 0.082(10) 0.006(7) 0.031(8) 0.023(7)
C23 0.128(10) 0.114(10) 0.139(11) 0.046(8) 0.008(8) 0.075(8)
C24 0.112(9) 0.091(9) 0.107(9) 0.032(7) 0.034(7) 0.044(7)
C25 0.085(11) 0.065(11) 0.070(11) 0.021(8) 0.038(8) 0.024(8)
C26 0.091(10) 0.055(10) 0.050(9) 0.012(8) 0.031(8) 0.027(8)

loop_
_atom_type_symbol
_atom_type_description
_atom_type_scat_dispersion_real
_atom_type_scat_dispersion_imag
_atom_type_scat_source
C C 0.0033 0.0016 'International Tables Vol C Tables 4.2.6.8 and 6.1.1.4'
H H 0.0000 0.0000 'International Tables Vol C Tables 4.2.6.8 and 6.1.1.4'
N N 0.0061 0.0033 'International Tables Vol C Tables 4.2.6.8 and 6.1.1.4'
O O 0.0106 0.0060 'International Tables Vol C Tables 4.2.6.8 and 6.1.1.4'
Ni Ni 0.3393 1.1124 'International Tables Vol C Tables 4.2.6.8 and 6.1.1.4'

loop_
_geom_angle_atom_site_label_1
_geom_angle_atom_site_label_2
_geom_angle_atom_site_label_3
_geom_angle
_geom_angle_site_symmetry_1
_geom_angle_site_symmetry_3
O3 Ni1 O3 180.000(1) 2_666 .
O3 Ni1 O9 85.29(16) 2_666 .
O3 Ni1 O9 94.71(16) . .
O3 Ni1 O9 94.71(16) 2_666 2_666
O3 Ni1 O9 85.29(16) . 2_666
O9 Ni1 O9 180.0(2) . 2_666
O3 Ni1 O2 90.27(16) 2_666 1_445
O3 Ni1 O2 89.73(16) . 1_445
O9 Ni1 O2 79.71(15) . 1_445
O9 Ni1 O2 100.29(15) 2_666 1_445
O3 Ni1 O2 89.73(16) 2_666 2_776
O3 Ni1 O2 90.27(16) . 2_776
O9 Ni1 O2 100.29(15) . 2_776
O9 Ni1 O2 79.71(15) 2_666 2_776
O2 Ni1 O2 180.000(1) 1_445 2_776
O6 Ni2 O4 175.76(19) 1_545 .
O6 Ni2 O8 89.31(19) 1_545 1_655
O4 Ni2 O8 87.23(17) . 1_655
O6 Ni2 O9 87.52(18) 1_545 .
O4 Ni2 O9 90.28(17) . .
O8 Ni2 O9 94.01(16) 1_655 .
O6 Ni2 O10 97.80(18) 1_545 .
O4 Ni2 O10 84.72(17) . .
O8 Ni2 O10 91.10(16) 1_655 .
O9 Ni2 O10 172.67(17) . .
O6 Ni2 O2 90.38(18) 1_545 1_445
O4 Ni2 O2 92.84(17) . 1_445
O8 Ni2 O2 174.79(16) 1_655 1_445
O9 Ni2 O2 80.78(15) . 1_445
O10 Ni2 O2 94.10(16) . 1_445
O5 Ni3 O5 180.000(2) 1_545 2_777
O5 Ni3 O11 88.1(2) 1_545 2_767
O5 Ni3 O11 91.9(2) 2_777 2_767
O5 Ni3 O11 91.9(2) 1_545 .
O5 Ni3 O11 88.1(2) 2_777 .
O11 Ni3 O11 180.000(1) 2_767 .
O5 Ni3 O10 86.60(17) 1_545 2_767
O5 Ni3 O10 93.40(17) 2_777 2_767
O11 Ni3 O10 87.71(17) 2_767 2_767
O11 Ni3 O10 92.29(17) . 2_767
O5 Ni3 O10 93.40(17) 1_545 .
O5 Ni3 O10 86.60(17) 2_777 .
O11 Ni3 O10 92.29(17) 2_767 .
O11 Ni3 O10 87.71(17) . .
O10 Ni3 O10 180.000(1) 2_767 .
O1 C1 O2 122.4(6) . .
O1 C1 C2 116.8(6) . .
O2 C1 C2 120.7(6) . .
C5 C2 C3 118.5(6) . .
C5 C2 C1 123.5(6) . .
C3 C2 C1 118.0(6) . .
C4 C3 C2 120.6(6) . .
C4 C3 H3 119.7 . .
C2 C3 H3 119.7 . .
C3 C4 C7 121.5(6) . .
C3 C4 H4 119.2 . .
C7 C4 H4 119.2 . .
C2 C5 C6 121.0(6) . .
C2 C5 H5 119.5 . .
C6 C5 H5 119.5 . .
C5 C6 C7 121.3(6) . .
C5 C6 H6 119.3 . .
C7 C6 H6 119.3 . .
C6 C7 C4 117.0(6) . .
C6 C7 C8 121.1(5) . .
C4 C7 C8 121.8(5) . .
C9 C8 C12 116.7(5) . .
C9 C8 C7 119.4(6) . .
C12 C8 C7 123.9(6) . .
C10 C9 C8 122.9(6) . .
C10 C9 H9 118.5 . .
C8 C9 H9 118.5 . .
C9 C10 C15 119.5(6) . .
C9 C10 C11 118.8(5) . .
C15 C10 C11 121.7(5) . .
O4 C11 O3 126.1(6) . .
O4 C11 C10 117.0(5) . .
O3 C11 C10 116.9(6) . .
C14 C12 C8 119.9(6) . .
C14 C12 C13 114.8(5) . .
C8 C12 C13 125.2(5) . .
O6 C13 O5 127.5(6) . .
O6 C13 C12 116.3(5) . .
O5 C13 C12 116.0(6) . .
C12 C14 C15 123.1(6) . .
C12 C14 H14 118.5 . .
C15 C14 H14 118.5 . .
C14 C15 C10 117.7(5) . .
C14 C15 C16 118.6(5) . .
C10 C15 C16 123.6(6) . .
C17 C16 C19 118.6(6) . .
C17 C16 C15 122.7(6) . .
C19 C16 C15 118.7(6) . .
C16 C17 C18 121.3(6) . .
C16 C17 H17 119.4 . .
C18 C17 H17 119.4 . .
C17 C18 C21 119.4(6) . .
C17 C18 H18 120.3 . .
C21 C18 H18 120.3 . .
C20 C19 C16 120.7(6) . .
C20 C19 H19 119.7 . .
C16 C19 H19 119.7 . .
C21 C20 C19 120.7(7) . .
C21 C20 H20 119.6 . .
C19 C20 H20 119.6 . .
C20 C21 C18 119.3(6) . .
C20 C21 C22 119.6(6) . .
C18 C21 C22 121.1(6) . .
O8 C22 O7 124.3(6) . .
O8 C22 C21 119.5(6) . .
O7 C22 C21 116.1(6) . .
C1 O2 Ni2 122.7(4) . 1_665
C1 O2 Ni1 141.9(4) . 1_665
Ni2 O2 Ni1 92.22(15) 1_665 1_665
C11 O3 Ni1 129.5(4) . .
C11 O4 Ni2 128.8(4) . .
C13 O5 Ni3 140.8(4) . 1_565
C13 O6 Ni2 132.2(4) . 1_565
C22 O8 Ni2 120.2(4) . 1_455
Ni1 O9 Ni2 98.07(16) . .
Ni1 O9 H9A 131.7 . .
Ni2 O9 H9A 85.3 . .
Ni1 O9 H9B 111.0 . .
Ni2 O9 H9B 121.3 . .
H9A O9 H9B 107.7 . .
Ni2 O10 Ni3 121.3(2) . .
Ni2 O10 H10A 137.7 . .
Ni3 O10 H10A 82.9 . .
Ni2 O10 H10B 92.7 . .
Ni3 O10 H10B 115.9 . .
H10A O10 H10B 107.7 . .
Ni3 O11 H11A 141.5 . .
Ni3 O11 H11B 98.5 . .
H11A O11 H11B 107.7 . .
H12A O12 H12B 107.7 . .
C26 N1 C25 105.3(11) . .
C24 C23 C25 111.7(6) . .
C24 C23 H23A 108.4 . .
C25 C23 H23A 108.8 . .
C24 C23 H23B 110.1 . .
C25 C23 H23B 109.8 . .
H23A C23 H23B 107.9 . .
C24 C23 H23C 178.9 . .
C25 C23 H23C 68.7 . .
H23A C23 H23C 70.5 . .
H23B C23 H23C 70.6 . .
C24 C23 H23D 71.1 . .
C25 C23 H23D 133.5 . .
H23A C23 H23D 114.0 . .
H23C C23 H23D 109.5 . .
C24 C23 H23E 69.4 . .
C25 C23 H23E 114.7 . .
H23B C23 H23E 131.8 . .
H23C C23 H23E 109.5 . .
H23D C23 H23E 109.5 . .
C23 C24 C26 104.8(10) . .
C23 C24 H24A 110.0 . .
C26 C24 H24A 110.7 . .
C23 C24 H24B 111.6 . .
C26 C24 H24B 111.0 . .
C23 C24 H24C 169.2 . .
C26 C24 H24C 64.5 . .
H24A C24 H24C 75.2 . .
H24B C24 H24C 74.3 . .
C23 C24 H24D 76.9 . .
C26 C24 H24D 127.8 . .
H24A C24 H24D 117.6 . .
H24C C24 H24D 109.5 . .
C23 C24 H24E 75.3 . .
C26 C24 H24E 121.6 . .
H24B C24 H24E 123.2 . .
H24C C24 H24E 109.5 . .
H24D C24 H24E 109.5 . .
O13 C25 N1 126.3(5) . .
O13 C25 C23 127.8(5) . .
N1 C25 C23 105.2(5) . .
N1 C26 C24 111.0(16) . .
N1 C26 H26A 109.4 . .
C24 C26 H26A 109.4 . .
H24C C26 H26A 84.0 . .
N1 C26 H26B 109.4 . .
C24 C26 H26B 109.4 . .
H26A C26 H26B 108.0 . .

loop_
_geom_bond_atom_site_label_1
_geom_bond_atom_site_label_2
_geom_bond_distance
_geom_bond_site_symmetry_2
Ni1 O3 1.992(4) 2_666
Ni1 O3 1.992(4) .
Ni1 O9 2.036(4) .
Ni1 O9 2.036(4) 2_666
Ni1 O2 2.201(4) 1_445
Ni1 O2 2.201(4) 2_776
Ni2 O6 1.998(5) 1_545
Ni2 O4 2.035(4) .
Ni2 O8 2.066(4) 1_655
Ni2 O9 2.082(4) .
Ni2 O10 2.084(4) .
Ni2 O2 2.113(4) 1_445
Ni3 O5 2.007(4) 1_545
Ni3 O5 2.007(4) 2_777
Ni3 O11 2.048(4) 2_767
Ni3 O11 2.048(4) .
Ni3 O10 2.084(4) 2_767
Ni3 O10 2.084(4) .
C1 O1 1.247(7) .
C1 O2 1.269(7) .
C1 C2 1.488(8) .
C2 C5 1.375(8) .
C2 C3 1.405(9) .
C3 C4 1.359(8) .
C3 H3 0.9300 .
C4 C7 1.410(8) .
C4 H4 0.9300 .
C5 C6 1.380(8) .
C5 H5 0.9300 .
C6 C7 1.392(8) .
C6 H6 0.9300 .
C7 C8 1.491(8) .
C8 C9 1.398(8) .
C8 C12 1.418(8) .
C9 C10 1.391(8) .
C9 H9 0.9300 .
C10 C15 1.406(8) .
C10 C11 1.504(8) .
C11 O4 1.249(7) .
C11 O3 1.257(7) .
C12 C14 1.378(8) .
C12 C13 1.511(8) .
C13 O6 1.241(7) .
C13 O5 1.248(7) .
C14 C15 1.386(8) .
C14 H14 0.9300 .
C15 C16 1.477(8) .
C16 C17 1.376(9) .
C16 C19 1.394(9) .
C17 C18 1.395(8) .
C17 H17 0.9300 .
C18 C21 1.398(9) .
C18 H18 0.9300 .
C19 C20 1.380(9) .
C19 H19 0.9300 .
C20 C21 1.377(9) .
C20 H20 0.9300 .
C21 C22 1.491(8) .
C22 O8 1.251(7) .
C22 O7 1.276(8) .
O2 Ni2 2.113(4) 1_665
O2 Ni1 2.201(4) 1_665
O5 Ni3 2.007(4) 1_565
O6 Ni2 1.998(4) 1_565
O8 Ni2 2.066(4) 1_455
O9 H9A 0.8499 .
O9 H9B 0.8500 .
O10 H10A 0.8501 .
O10 H10B 0.8500 .
O11 H11A 0.8500 .
O11 H11B 0.8500 .
O12 H12A 0.8500 .
O12 H12B 0.8501 .
O13 C25 1.345(4) .
N1 C26 1.36(2) .
N1 C25 1.436(5) .
C23 C24 1.212(5) .
C23 C25 1.559(5) .
C23 H23A 0.9700 .
C23 H23B 0.9700 .
C23 H23C 0.9600 .
C23 H23D 0.9600 .
C23 H23E 0.9600 .
C24 C26 1.57(2) .
C24 H24A 0.9700 .
C24 H24B 0.9700 .
C24 H24C 0.9600 .
C24 H24D 0.9600 .
C24 H24E 0.9600 .
C26 H26A 0.9700 .
C26 H26B 0.9700 .
